data_4348699
loop_
_publ_author_name
'Pelties, Stefan'
'Carter, Emma'
'Folli, Andrea'
'Mahon, Mary F.'
'Murphy, Damien M.'
'Whittlesey, Michael K.'
'Wolf, Robert'

_publ_section_title
;
 Influence of Ring-Expanded N-Heterocyclic Carbenes on the Structures of
 Half-Sandwich Ni(I) Complexes: An X-ray, Electron Paramagnetic Resonance
 (EPR), and Electron Nuclear Double Resonance (ENDOR) Study.
;
_journal_issue 21
_journal_name_full 'Inorganic chemistry'
_journal_page_first 11006
_journal_page_last 11017
_journal_paper_doi 10.1021/acs.inorgchem.6b01540
_journal_volume 55
_journal_year 2016
_chemical_formula_moiety 'C28 H35 Br N2 Ni'
_chemical_formula_sum 'C28 H35 Br N2 Ni'
_chemical_formula_weight 538.20
_space_group_crystal_system orthorhombic
_space_group_IT_number 60
_space_group_name_Hall '-P 2n 2ab'
_space_group_name_H-M_alt 'P b c n'
_atom_sites_solution_hydrogens geom
_atom_sites_solution_primary iterative
_audit_creation_date 2015-07-30
_audit_creation_method
;
Olex2 1.2
(compiled 2015.01.26 svn.r3150 for OlexSys, GUI svn.r4998)
;
_cell_angle_alpha 90
_cell_angle_beta 90
_cell_angle_gamma 90
_cell_formula_units_Z 8
_cell_length_a 9.03948(5)
_cell_length_b 17.10755(11)
_cell_length_c 32.28154(17)
_cell_measurement_reflns_used 72474
_cell_measurement_temperature 150.01(10)
_cell_measurement_theta_max 71.8440
_cell_measurement_theta_min 5.1590
_cell_volume 4992.13(5)
_computing_cell_refinement
;
CrysAlisPro, Agilent Technologies,
Version 1.171.37.35 (release 13-08-2014 CrysAlis171 .NET)
(compiled Aug 13 2014,18:06:01)
;
_computing_data_collection
;
CrysAlisPro, Agilent Technologies,
Version 1.171.37.35 (release 13-08-2014 CrysAlis171 .NET)
(compiled Aug 13 2014,18:06:01)
;
_computing_data_reduction
;
CrysAlisPro, Agilent Technologies,
Version 1.171.37.35 (release 13-08-2014 CrysAlis171 .NET)
(compiled Aug 13 2014,18:06:01)
;
_computing_molecular_graphics 'Olex2 (Dolomanov et al., 2009)'
_computing_publication_material 'Olex2 (Dolomanov et al., 2009)'
_computing_structure_refinement 'ShelXL (Sheldrick, 2014)'
_computing_structure_solution 'olex2.solve (Bourhis et al., 2015)'
_diffrn_ambient_environment N~2~
_diffrn_ambient_temperature 150.01(10)
_diffrn_detector 'CCD plate'
_diffrn_detector_area_resol_mean 8.1150
_diffrn_detector_type EosS2
_diffrn_measured_fraction_theta_full 1.000
_diffrn_measured_fraction_theta_max 1.000
_diffrn_measurement_device 'four-circle diffractometer'
_diffrn_measurement_device_type 'SuperNova, Dual, Cu at zero, EosS2'
_diffrn_measurement_method '\w scans'
_diffrn_radiation_monochromator mirror
_diffrn_radiation_probe x-ray
_diffrn_radiation_type CuK\a
_diffrn_radiation_wavelength 1.54184
_diffrn_reflns_av_R_equivalents 0.0339
_diffrn_reflns_av_unetI/netI 0.0084
_diffrn_reflns_Laue_measured_fraction_full 1.000
_diffrn_reflns_Laue_measured_fraction_max 1.000
_diffrn_reflns_limit_h_max 11
_diffrn_reflns_limit_h_min -11
_diffrn_reflns_limit_k_max 19
_diffrn_reflns_limit_k_min -21
_diffrn_reflns_limit_l_max 39
_diffrn_reflns_limit_l_min -39
_diffrn_reflns_number 152563
_diffrn_reflns_point_group_measured_fraction_full 1.000
_diffrn_reflns_point_group_measured_fraction_max 1.000
_diffrn_reflns_theta_full 67.684
_diffrn_reflns_theta_max 71.969
_diffrn_reflns_theta_min 5.171
_diffrn_source 'sealed X-ray tube'
_diffrn_source_type 'SuperNova (Cu) X-ray Source'
_exptl_absorpt_coefficient_mu 3.116
_exptl_absorpt_correction_T_max 1.00000
_exptl_absorpt_correction_T_min 0.97778
_exptl_absorpt_correction_type multi-scan
_exptl_absorpt_process_details
;
CrysAlisPro, Agilent Technologies,
Version 1.171.37.35 (release 13-08-2014 CrysAlis171 .NET)
(compiled Aug 13 2014,18:06:01)
Empirical absorption correction using spherical harmonics,
 implemented in SCALE3 ABSPACK scaling algorithm.
;
_exptl_crystal_colour violet
_exptl_crystal_density_diffrn 1.432
_exptl_crystal_description block
_exptl_crystal_F_000 2240
_exptl_crystal_size_max 0.0927
_exptl_crystal_size_mid 0.0817
_exptl_crystal_size_min 0.0596
_refine_diff_density_max 0.585
_refine_diff_density_min -0.606
_refine_diff_density_rms 0.056
_refine_ls_extinction_method none
_refine_ls_goodness_of_fit_ref 1.089
_refine_ls_hydrogen_treatment constr
_refine_ls_matrix_type full
_refine_ls_number_parameters 295
_refine_ls_number_reflns 4902
_refine_ls_number_restraints 0
_refine_ls_restrained_S_all 1.089
_refine_ls_R_factor_all 0.0331
_refine_ls_R_factor_gt 0.0321
_refine_ls_shift/su_max 0.002
_refine_ls_shift/su_mean 0.000
_refine_ls_structure_factor_coef Fsqd
_refine_ls_weighting_details 'w=1/[\s^2^(Fo^2^)+(0.0306P)^2^+5.4252P] where P=(Fo^2^+2Fc^2^)/3'
_refine_ls_weighting_scheme calc
_refine_ls_wR_factor_gt 0.0767
_refine_ls_wR_factor_ref 0.0774
_reflns_Friedel_coverage 0.000
_reflns_number_gt 4773
_reflns_number_total 4902
_reflns_threshold_expression 'I > 2\s(I)'
_cod_data_source_file ic6b01540_si_001.cif
_cod_data_source_block s15mkw34
_cod_original_cell_volume 4992.12(5)
_cod_database_code 4348699
_shelx_space_group_comment
;
The symmetry employed for this shelxl refinement is uniquely defined
by the following loop, which should always be used as a source of
symmetry information in preference to the above space-group names.
They are only intended as comments.
;

loop_
_space_group_symop_operation_xyz
'x, y, z'
'-x+1/2, -y+1/2, z+1/2'
'x+1/2, -y+1/2, -z'
'-x, y, -z+1/2'
'-x, -y, -z'
'x-1/2, y-1/2, -z-1/2'
'-x-1/2, y-1/2, z'
'x, -y, z-1/2'

loop_
_atom_site_label
_atom_site_type_symbol
_atom_site_fract_x
_atom_site_fract_y
_atom_site_fract_z
_atom_site_U_iso_or_equiv
_atom_site_adp_type
_atom_site_occupancy
_atom_site_site_symmetry_order
_atom_site_calc_flag
_atom_site_refinement_flags_posn
Ni1 Ni 0.11792(3) 0.13874(2) 0.61178(2) 0.02248(9) Uani 1 1 d .
Br1 Br 0.00846(3) 0.03284(2) 0.64512(2) 0.04126(9) Uani 1 1 d .
N1 N 0.38412(17) 0.06087(9) 0.59189(5) 0.0209(3) Uani 1 1 d .
N2 N 0.38824(17) 0.12197(9) 0.65609(5) 0.0227(3) Uani 1 1 d .
C16 C 0.2471(2) 0.01454(11) 0.53000(6) 0.0228(4) Uani 1 1 d .
C15 C 0.2035(2) 0.02814(11) 0.48914(6) 0.0240(4) Uani 1 1 d .
H15 H 0.1400 -0.0072 0.4764 0.029 Uiso 1 1 calc R
C25 C 0.2524(2) 0.14028(13) 0.72188(6) 0.0296(4) Uani 1 1 d .
C14 C 0.2520(2) 0.09300(11) 0.46688(6) 0.0232(4) Uani 1 1 d .
C13 C 0.3544(2) 0.14230(12) 0.48542(6) 0.0256(4) Uani 1 1 d .
H13 H 0.3925 0.1840 0.4703 0.031 Uiso 1 1 calc R
C1 C 0.3167(2) 0.10648(10) 0.62051(5) 0.0192(3) Uani 1 1 d .
C2 C 0.5017(2) 0.00117(12) 0.59836(6) 0.0282(4) Uani 1 1 d .
H2A H 0.5974 0.0248 0.5931 0.034 Uiso 1 1 calc R
H2B H 0.4882 -0.0408 0.5785 0.034 Uiso 1 1 calc R
C11 C 0.34089(19) 0.06928(11) 0.54889(5) 0.0205(4) Uani 1 1 d .
C12 C 0.4017(2) 0.13105(11) 0.52609(6) 0.0247(4) Uani 1 1 d .
C18 C 0.1949(2) 0.11104(13) 0.42406(6) 0.0289(4) Uani 1 1 d .
H18A H 0.1698 0.0632 0.4102 0.043 Uiso 1 1 calc GR
H18B H 0.2700 0.1379 0.4086 0.043 Uiso 1 1 calc GR
H18C H 0.1086 0.1435 0.4261 0.043 Uiso 1 1 calc GR
C19 C 0.1938(3) -0.05714(12) 0.55236(7) 0.0327(5) Uani 1 1 d .
H19A H 0.1105 -0.0788 0.5379 0.049 Uiso 1 1 calc GR
H19B H 0.1648 -0.0433 0.5800 0.049 Uiso 1 1 calc GR
H19C H 0.2719 -0.0951 0.5534 0.049 Uiso 1 1 calc GR
C20 C 0.3234(2) 0.17235(12) 0.68752(6) 0.0254(4) Uani 1 1 d .
C4 C 0.5782(2) 0.02011(14) 0.67262(7) 0.0371(5) Uani 1 1 d .
H4A H 0.6838 0.0103 0.6718 0.045 Uiso 1 1 calc R
H4B H 0.5431 0.0087 0.7004 0.045 Uiso 1 1 calc R
C28 C 0.2370(3) 0.05381(14) 0.72849(7) 0.0418(5) Uani 1 1 d .
H28A H 0.2223 0.0284 0.7023 0.063 Uiso 1 1 calc GR
H28B H 0.1537 0.0438 0.7461 0.063 Uiso 1 1 calc GR
H28C H 0.3252 0.0339 0.7413 0.063 Uiso 1 1 calc GR
C21 C 0.3493(3) 0.25277(13) 0.68448(7) 0.0337(5) Uani 1 1 d .
C5 C 0.5482(2) 0.10537(13) 0.66241(7) 0.0314(4) Uani 1 1 d .
H5A H 0.5850 0.1378 0.6848 0.038 Uiso 1 1 calc R
H5B H 0.6019 0.1193 0.6375 0.038 Uiso 1 1 calc R
C7 C 0.0443(3) 0.18475(14) 0.55260(7) 0.0395(5) Uani 1 1 d .
H7 H 0.0614 0.1640 0.5264 0.047 Uiso 1 1 calc R
C6 C 0.1385(3) 0.23548(13) 0.57484(8) 0.0401(5) Uani 1 1 d .
H6 H 0.2335 0.2500 0.5669 0.048 Uiso 1 1 calc R
C9 C -0.0669(3) 0.21978(16) 0.61391(8) 0.0450(6) Uani 1 1 d .
H9 H -0.1356 0.2223 0.6353 0.054 Uiso 1 1 calc R
C26 C 0.4354(3) 0.28790(14) 0.64931(8) 0.0453(6) Uani 1 1 d .
H26A H 0.5362 0.2704 0.6506 0.068 Uiso 1 1 calc GR
H26B H 0.4326 0.3439 0.6514 0.068 Uiso 1 1 calc GR
H26C H 0.3924 0.2719 0.6235 0.068 Uiso 1 1 calc GR
C10 C 0.0633(3) 0.26113(14) 0.61174(8) 0.0455(6) Uani 1 1 d .
H10 H 0.0965 0.2985 0.6305 0.055 Uiso 1 1 calc R
C8 C -0.0785(3) 0.17192(16) 0.57737(8) 0.0439(6) Uani 1 1 d .
H8 H -0.1559 0.1379 0.5714 0.053 Uiso 1 1 calc R
C17 C 0.5180(2) 0.18482(14) 0.54357(7) 0.0376(5) Uani 1 1 d .
H17A H 0.6143 0.1664 0.5357 0.056 Uiso 1 1 calc GR
H17B H 0.5103 0.1858 0.5732 0.056 Uiso 1 1 calc GR
H17C H 0.5034 0.2366 0.5329 0.056 Uiso 1 1 calc GR
C3 C 0.5006(2) -0.03274(12) 0.64175(7) 0.0332(5) Uani 1 1 d .
H3A H 0.5493 -0.0833 0.6414 0.040 Uiso 1 1 calc R
H3B H 0.3991 -0.0407 0.6505 0.040 Uiso 1 1 calc R
C22 C 0.2954(3) 0.30079(14) 0.71585(7) 0.0436(6) Uani 1 1 d .
H22 H 0.3108 0.3544 0.7140 0.052 Uiso 1 1 calc R
C24 C 0.1989(3) 0.19173(15) 0.75222(7) 0.0398(5) Uani 1 1 d .
H24 H 0.1477 0.1714 0.7748 0.048 Uiso 1 1 calc R
C23 C 0.2195(3) 0.27122(16) 0.74969(7) 0.0450(6) Uani 1 1 d .
C27 C 0.1639(4) 0.3256(2) 0.78336(9) 0.0667(9) Uani 1 1 d .
H27A H 0.2352 0.3279 0.8054 0.100 Uiso 1 1 calc GR
H27B H 0.0716 0.3064 0.7940 0.100 Uiso 1 1 calc GR
H27C H 0.1498 0.3770 0.7721 0.100 Uiso 1 1 calc GR

loop_
_atom_site_aniso_label
_atom_site_aniso_U_11
_atom_site_aniso_U_22
_atom_site_aniso_U_33
_atom_site_aniso_U_23
_atom_site_aniso_U_13
_atom_site_aniso_U_12
Ni1 0.01911(16) 0.02295(17) 0.02537(17) 0.00061(12) -0.00203(12) 0.00498(12)
Br1 0.03787(14) 0.04616(15) 0.03974(14) 0.00356(10) 0.00157(10) -0.01842(10)
N1 0.0190(7) 0.0214(8) 0.0223(7) -0.0006(6) -0.0025(6) 0.0048(6)
N2 0.0195(7) 0.0237(8) 0.0249(8) -0.0021(6) -0.0034(6) 0.0003(6)
C16 0.0224(9) 0.0192(9) 0.0267(9) -0.0018(7) 0.0010(7) 0.0028(7)
C15 0.0232(9) 0.0212(9) 0.0277(9) -0.0056(7) -0.0018(7) -0.0013(7)
C25 0.0274(10) 0.0389(11) 0.0227(9) 0.0014(8) -0.0056(8) 0.0003(9)
C14 0.0217(9) 0.0263(9) 0.0216(8) -0.0035(7) 0.0011(7) 0.0024(7)
C13 0.0238(9) 0.0277(10) 0.0252(9) 0.0015(8) 0.0025(7) -0.0046(8)
C1 0.0203(8) 0.0160(8) 0.0214(8) 0.0027(7) -0.0005(7) -0.0020(7)
C2 0.0246(9) 0.0279(10) 0.0322(10) -0.0034(8) -0.0036(8) 0.0107(8)
C11 0.0188(8) 0.0219(9) 0.0209(8) -0.0018(7) -0.0004(7) 0.0033(7)
C12 0.0207(9) 0.0277(10) 0.0255(9) -0.0016(8) 0.0003(7) -0.0036(7)
C18 0.0286(10) 0.0342(11) 0.0239(9) 0.0000(8) -0.0018(8) -0.0020(8)
C19 0.0410(12) 0.0216(9) 0.0355(11) 0.0017(8) -0.0050(9) -0.0062(9)
C20 0.0258(9) 0.0288(10) 0.0214(9) -0.0037(8) -0.0044(7) 0.0002(8)
C4 0.0279(10) 0.0488(13) 0.0347(11) -0.0001(10) -0.0109(9) 0.0131(10)
C28 0.0527(14) 0.0443(13) 0.0282(11) 0.0117(10) -0.0030(10) -0.0044(11)
C21 0.0392(12) 0.0317(11) 0.0302(10) -0.0068(8) -0.0010(9) -0.0028(9)
C5 0.0207(9) 0.0397(12) 0.0337(10) -0.0073(9) -0.0073(8) -0.0005(8)
C7 0.0475(13) 0.0392(12) 0.0317(11) 0.0036(9) -0.0095(10) 0.0221(11)
C6 0.0483(13) 0.0267(11) 0.0455(13) 0.0105(10) 0.0018(11) 0.0152(10)
C9 0.0367(13) 0.0519(15) 0.0464(13) -0.0029(11) -0.0003(10) 0.0277(11)
C26 0.0621(16) 0.0308(12) 0.0429(13) -0.0057(10) 0.0068(12) -0.0154(11)
C10 0.0590(16) 0.0271(11) 0.0503(14) -0.0051(10) -0.0082(12) 0.0217(11)
C8 0.0318(12) 0.0532(15) 0.0467(13) -0.0021(11) -0.0138(10) 0.0200(11)
C17 0.0342(11) 0.0468(13) 0.0317(11) 0.0025(10) -0.0042(9) -0.0194(10)
C3 0.0338(11) 0.0287(11) 0.0371(12) 0.0035(9) -0.0062(9) 0.0126(9)
C22 0.0595(15) 0.0332(12) 0.0382(12) -0.0119(10) -0.0022(11) 0.0010(11)
C24 0.0390(12) 0.0592(15) 0.0211(9) -0.0025(10) -0.0001(9) 0.0058(11)
C23 0.0529(15) 0.0521(14) 0.0299(11) -0.0137(11) -0.0018(10) 0.0103(12)
C27 0.090(2) 0.071(2) 0.0393(14) -0.0221(14) 0.0056(15) 0.0212(18)

loop_
_atom_type_symbol
_atom_type_description
_atom_type_scat_dispersion_real
_atom_type_scat_dispersion_imag
_atom_type_scat_source
C C 0.0181 0.0091 'International Tables Vol C Tables 4.2.6.8 and 6.1.1.4'
H H 0.0000 0.0000 'International Tables Vol C Tables 4.2.6.8 and 6.1.1.4'
Br Br -0.6763 1.2805 'International Tables Vol C Tables 4.2.6.8 and 6.1.1.4'
N N 0.0311 0.0180 'International Tables Vol C Tables 4.2.6.8 and 6.1.1.4'
Ni Ni -3.0029 0.5091 'International Tables Vol C Tables 4.2.6.8 and 6.1.1.4'

loop_
_geom_angle_atom_site_label_1
_geom_angle_atom_site_label_2
_geom_angle_atom_site_label_3
_geom_angle
C1 Ni1 Br1 96.17(5)
C1 Ni1 C7 121.70(9)
C1 Ni1 C6 103.60(9)
C1 Ni1 C9 155.20(10)
C1 Ni1 C10 119.97(10)
C1 Ni1 C8 157.72(9)
C7 Ni1 Br1 123.97(7)
C7 Ni1 C9 63.93(9)
C6 Ni1 Br1 159.46(8)
C6 Ni1 C7 38.96(10)
C6 Ni1 C9 64.68(10)
C6 Ni1 C10 40.00(10)
C6 Ni1 C8 64.20(11)
C9 Ni1 Br1 98.93(8)
C10 Ni1 Br1 131.32(8)
C10 Ni1 C7 64.93(9)
C10 Ni1 C9 37.09(11)
C10 Ni1 C8 63.73(10)
C8 Ni1 Br1 95.30(8)
C8 Ni1 C7 37.23(10)
C8 Ni1 C9 38.72(9)
C1 N1 C2 128.36(15)
C1 N1 C11 118.36(14)
C11 N1 C2 113.28(14)
C1 N2 C20 121.25(15)
C1 N2 C5 123.16(16)
C20 N2 C5 114.16(15)
C15 C16 C11 118.04(17)
C15 C16 C19 119.94(17)
C11 C16 C19 122.02(17)
C16 C15 H15 119.0
C14 C15 C16 122.08(17)
C14 C15 H15 119.0
C20 C25 C28 122.9(2)
C20 C25 C24 117.9(2)
C24 C25 C28 119.2(2)
C15 C14 C18 121.89(17)
C13 C14 C15 118.14(17)
C13 C14 C18 119.96(18)
C14 C13 H13 119.1
C14 C13 C12 121.79(18)
C12 C13 H13 119.1
N1 C1 Ni1 119.44(13)
N2 C1 Ni1 121.60(13)
N2 C1 N1 118.71(16)
N1 C2 H2A 109.0
N1 C2 H2B 109.0
N1 C2 C3 112.83(16)
H2A C2 H2B 107.8
C3 C2 H2A 109.0
C3 C2 H2B 109.0
C16 C11 N1 120.86(16)
C12 C11 N1 118.20(16)
C12 C11 C16 120.85(17)
C13 C12 C11 118.60(17)
C13 C12 C17 118.84(18)
C11 C12 C17 122.55(18)
C14 C18 H18A 109.5
C14 C18 H18B 109.5
C14 C18 H18C 109.5
H18A C18 H18B 109.5
H18A C18 H18C 109.5
H18B C18 H18C 109.5
C16 C19 H19A 109.5
C16 C19 H19B 109.5
C16 C19 H19C 109.5
H19A C19 H19B 109.5
H19A C19 H19C 109.5
H19B C19 H19C 109.5
C25 C20 N2 120.49(18)
C25 C20 C21 121.33(19)
C21 C20 N2 117.77(18)
H4A C4 H4B 108.1
C5 C4 H4A 109.6
C5 C4 H4B 109.6
C3 C4 H4A 109.6
C3 C4 H4B 109.6
C3 C4 C5 110.31(17)
C25 C28 H28A 109.5
C25 C28 H28B 109.5
C25 C28 H28C 109.5
H28A C28 H28B 109.5
H28A C28 H28C 109.5
H28B C28 H28C 109.5
C20 C21 C26 122.24(19)
C22 C21 C20 118.1(2)
C22 C21 C26 119.7(2)
N2 C5 C4 112.74(17)
N2 C5 H5A 109.0
N2 C5 H5B 109.0
C4 C5 H5A 109.0
C4 C5 H5B 109.0
H5A C5 H5B 107.8
Ni1 C7 H7 127.6
C6 C7 Ni1 65.83(12)
C6 C7 H7 126.7
C8 C7 Ni1 71.36(13)
C8 C7 H7 126.7
C8 C7 C6 106.7(2)
Ni1 C6 H6 117.3
C7 C6 Ni1 75.21(14)
C7 C6 H6 125.5
C7 C6 C10 108.9(2)
C10 C6 Ni1 73.84(14)
C10 C6 H6 125.5
Ni1 C9 H9 124.5
C10 C9 Ni1 70.64(13)
C10 C9 H9 125.9
C10 C9 C8 108.3(2)
C8 C9 Ni1 70.57(12)
C8 C9 H9 125.9
C21 C26 H26A 109.5
C21 C26 H26B 109.5
C21 C26 H26C 109.5
H26A C26 H26B 109.5
H26A C26 H26C 109.5
H26B C26 H26C 109.5
Ni1 C10 H10 126.5
C6 C10 Ni1 66.15(12)
C6 C10 H10 126.6
C9 C10 Ni1 72.28(14)
C9 C10 C6 106.8(2)
C9 C10 H10 126.6
Ni1 C8 H8 123.9
C7 C8 Ni1 71.41(13)
C7 C8 C9 108.9(2)
C7 C8 H8 125.5
C9 C8 Ni1 70.70(13)
C9 C8 H8 125.5
C12 C17 H17A 109.5
C12 C17 H17B 109.5
C12 C17 H17C 109.5
H17A C17 H17B 109.5
H17A C17 H17C 109.5
H17B C17 H17C 109.5
C2 C3 C4 112.08(19)
C2 C3 H3A 109.2
C2 C3 H3B 109.2
C4 C3 H3A 109.2
C4 C3 H3B 109.2
H3A C3 H3B 107.9
C21 C22 H22 118.9
C23 C22 C21 122.1(2)
C23 C22 H22 118.9
C25 C24 H24 118.9
C23 C24 C25 122.2(2)
C23 C24 H24 118.9
C22 C23 C27 120.3(3)
C24 C23 C22 118.3(2)
C24 C23 C27 121.3(3)
C23 C27 H27A 109.5
C23 C27 H27B 109.5
C23 C27 H27C 109.5
H27A C27 H27B 109.5
H27A C27 H27C 109.5
H27B C27 H27C 109.5

loop_
_geom_bond_atom_site_label_1
_geom_bond_atom_site_label_2
_geom_bond_distance
Ni1 Br1 2.3279(4)
Ni1 C1 1.9010(18)
Ni1 C7 2.171(2)
Ni1 C6 2.048(2)
Ni1 C9 2.172(2)
Ni1 C10 2.151(2)
Ni1 C8 2.170(2)
N1 C1 1.354(2)
N1 C2 1.488(2)
N1 C11 1.449(2)
N2 C1 1.344(2)
N2 C20 1.455(2)
N2 C5 1.487(2)
C16 C15 1.396(3)
C16 C11 1.402(3)
C16 C19 1.502(3)
C15 H15 0.9300
C15 C14 1.393(3)
C25 C20 1.394(3)
C25 C28 1.501(3)
C25 C24 1.403(3)
C14 C13 1.388(3)
C14 C18 1.508(3)
C13 H13 0.9300
C13 C12 1.394(3)
C2 H2A 0.9700
C2 H2B 0.9700
C2 C3 1.516(3)
C11 C12 1.400(3)
C12 C17 1.506(3)
C18 H18A 0.9600
C18 H18B 0.9600
C18 H18C 0.9600
C19 H19A 0.9600
C19 H19B 0.9600
C19 H19C 0.9600
C20 C21 1.399(3)
C4 H4A 0.9700
C4 H4B 0.9700
C4 C5 1.520(3)
C4 C3 1.517(3)
C28 H28A 0.9600
C28 H28B 0.9600
C28 H28C 0.9600
C21 C26 1.502(3)
C21 C22 1.392(3)
C5 H5A 0.9700
C5 H5B 0.9700
C7 H7 0.9300
C7 C6 1.412(4)
C7 C8 1.386(4)
C6 H6 0.9300
C6 C10 1.440(3)
C9 H9 0.9300
C9 C10 1.375(4)
C9 C8 1.440(4)
C26 H26A 0.9600
C26 H26B 0.9600
C26 H26C 0.9600
C10 H10 0.9300
C8 H8 0.9300
C17 H17A 0.9600
C17 H17B 0.9600
C17 H17C 0.9600
C3 H3A 0.9700
C3 H3B 0.9700
C22 H22 0.9300
C22 C23 1.386(4)
C24 H24 0.9300
C24 C23 1.375(4)
C23 C27 1.517(3)
C27 H27A 0.9600
C27 H27B 0.9600
C27 H27C 0.9600

loop_
_geom_torsion_atom_site_label_1
_geom_torsion_atom_site_label_2
_geom_torsion_atom_site_label_3
_geom_torsion_atom_site_label_4
_geom_torsion
Ni1 C7 C6 C10 -66.76(15)
Ni1 C7 C8 C9 61.07(16)
Ni1 C6 C10 C9 -61.24(17)
Ni1 C9 C10 C6 57.33(15)
Ni1 C9 C8 C7 -61.51(16)
N1 C2 C3 C4 -81.1(2)
N1 C11 C12 C13 -176.39(16)
N1 C11 C12 C17 4.7(3)
N2 C20 C21 C26 2.6(3)
N2 C20 C21 C22 -176.1(2)
C16 C15 C14 C13 4.2(3)
C16 C15 C14 C18 -174.85(18)
C16 C11 C12 C13 7.1(3)
C16 C11 C12 C17 -171.81(19)
C15 C16 C11 N1 176.75(16)
C15 C16 C11 C12 -6.8(3)
C15 C14 C13 C12 -4.0(3)
C25 C20 C21 C26 175.4(2)
C25 C20 C21 C22 -3.3(3)
C25 C24 C23 C22 0.2(4)
C25 C24 C23 C27 -178.5(2)
C14 C13 C12 C11 -1.6(3)
C14 C13 C12 C17 177.38(19)
C1 N1 C2 C3 25.3(3)
C1 N1 C11 C16 -102.7(2)
C1 N1 C11 C12 80.8(2)
C1 N2 C20 C25 99.2(2)
C1 N2 C20 C21 -88.0(2)
C1 N2 C5 C4 -80.3(2)
C2 N1 C1 Ni1 -149.74(16)
C2 N1 C1 N2 24.5(3)
C2 N1 C11 C16 77.7(2)
C2 N1 C11 C12 -98.9(2)
C11 N1 C1 Ni1 30.7(2)
C11 N1 C1 N2 -155.13(16)
C11 N1 C2 C3 -155.10(17)
C11 C16 C15 C14 1.1(3)
C18 C14 C13 C12 175.11(18)
C19 C16 C15 C14 -178.87(18)
C19 C16 C11 N1 -3.3(3)
C19 C16 C11 C12 173.12(18)
C20 N2 C1 Ni1 -7.7(2)
C20 N2 C1 N1 178.26(16)
C20 N2 C5 C4 113.17(19)
C20 C25 C24 C23 -2.6(3)
C20 C21 C22 C23 0.8(4)
C28 C25 C20 N2 -0.6(3)
C28 C25 C20 C21 -173.2(2)
C28 C25 C24 C23 174.9(2)
C21 C22 C23 C24 0.7(4)
C21 C22 C23 C27 179.4(3)
C5 N2 C1 Ni1 -173.22(14)
C5 N2 C1 N1 12.7(3)
C5 N2 C20 C25 -94.0(2)
C5 N2 C20 C21 78.8(2)
C5 C4 C3 C2 36.7(2)
C7 C6 C10 Ni1 67.66(15)
C7 C6 C10 C9 6.4(3)
C6 C7 C8 Ni1 -56.49(15)
C6 C7 C8 C9 4.6(3)
C26 C21 C22 C23 -177.9(2)
C10 C9 C8 Ni1 60.87(17)
C10 C9 C8 C7 -0.6(3)
C8 C7 C6 Ni1 59.99(16)
C8 C7 C6 C10 -6.8(2)
C8 C9 C10 Ni1 -60.83(16)
C8 C9 C10 C6 -3.5(3)
C3 C4 C5 N2 49.7(2)
C24 C25 C20 N2 176.72(18)
C24 C25 C20 C21 4.1(3)
